data_2206545
loop_
_publ_author_name
'Yun-Feng Chen'
'Bao-Han Zhou'
'Guo-Dong Yin'
'An-Xin Wu'

_publ_section_title
;Diethyl
 <i>cis</i>-1,2,3,4,5,10-hexahydro-6-iodo-1,4-dioxo-2,3,4a,10a-tetraazabenzo[<i>g</i>]cyclopent[<i>cd</i>]azulene-2a,10b-dicarboxylate
;
_journal_coeditor_code SJ6107
_journal_issue 8
_journal_name_full 'Acta Crystallographica Section E'
_journal_page_first o2470
_journal_page_last o2472
_journal_paper_doi 10.1107/S1600536805021513
_journal_volume 61
_journal_year 2005
_chemical_formula_iupac 'C18 H19 I N4 O6'
_chemical_formula_moiety 'C18 H19 I N4 O6'
_chemical_formula_sum 'C18 H19 I N4 O6'
_chemical_formula_weight 514.27
_chemical_name_systematic
;
Diethyl cis-1,2,3,4,5,10-hexahydro-6-iodo-1,4-dioxo-2,3,4a,10a-
tetraazabenzo[g]cyclopent[cd]azulene-2a,10b-dicarboxylate
;
_space_group_IT_number 2
_symmetry_cell_setting triclinic
_symmetry_space_group_name_Hall '-P 1'
_symmetry_space_group_name_H-M 'P -1'
_atom_sites_solution_hydrogens geom
_atom_sites_solution_primary direct
_atom_sites_solution_secondary difmap
_audit_creation_method SHELXL-97
_cell_angle_alpha 87.205(2)
_cell_angle_beta 88.374(2)
_cell_angle_gamma 84.521(2)
_cell_formula_units_Z 2
_cell_length_a 8.0414(8)
_cell_length_b 8.7014(8)
_cell_length_c 14.3196(14)
_cell_measurement_reflns_used 4277
_cell_measurement_temperature 292(2)
_cell_measurement_theta_max 28.15
_cell_measurement_theta_min 2.55
_cell_volume 995.92(17)
_computing_cell_refinement 'SAINT (Bruker, 1997)'
_computing_data_collection 'SMART (Bruker, 1997)'
_computing_data_reduction SAINT
_computing_molecular_graphics 'SHELXTL (Bruker, 1997)'
_computing_publication_material SHELXTL
_computing_structure_refinement 'SHELXL97 (Sheldrick, 1997)'
_computing_structure_solution 'SHELXS97 (Sheldrick, 1997)'
_diffrn_ambient_temperature 292(2)
_diffrn_measured_fraction_theta_full 0.989
_diffrn_measured_fraction_theta_max 0.989
_diffrn_measurement_device_type 'Bruker SMART CCD area-detector'
_diffrn_measurement_method '\f and \w'
_diffrn_radiation_monochromator graphite
_diffrn_radiation_source 'fine-focus sealed tube'
_diffrn_radiation_type MoK\a
_diffrn_radiation_wavelength 0.71073
_diffrn_reflns_av_R_equivalents 0.0408
_diffrn_reflns_av_sigmaI/netI 0.0345
_diffrn_reflns_limit_h_max 9
_diffrn_reflns_limit_h_min -9
_diffrn_reflns_limit_k_max 9
_diffrn_reflns_limit_k_min -10
_diffrn_reflns_limit_l_max 15
_diffrn_reflns_limit_l_min -17
_diffrn_reflns_number 5656
_diffrn_reflns_theta_full 25.00
_diffrn_reflns_theta_max 25.00
_diffrn_reflns_theta_min 2.35
_diffrn_standards_number 0
_exptl_absorpt_coefficient_mu 1.651
_exptl_absorpt_correction_T_max 0.7336
_exptl_absorpt_correction_T_min 0.6372
_exptl_absorpt_correction_type multi-scan
_exptl_absorpt_process_details '(SADABS; Sheldrick, 1996)'
_exptl_crystal_colour colorless
_exptl_crystal_density_diffrn 1.715
_exptl_crystal_density_method 'not measured'
_exptl_crystal_description block
_exptl_crystal_F_000 512
_exptl_crystal_size_max 0.30
_exptl_crystal_size_mid 0.20
_exptl_crystal_size_min 0.20
_refine_diff_density_max 1.263
_refine_diff_density_min -1.033
_refine_ls_extinction_method none
_refine_ls_goodness_of_fit_ref 1.041
_refine_ls_hydrogen_treatment constr
_refine_ls_matrix_type full
_refine_ls_number_parameters 264
_refine_ls_number_reflns 3485
_refine_ls_number_restraints 0
_refine_ls_restrained_S_all 1.041
_refine_ls_R_factor_all 0.0466
_refine_ls_R_factor_gt 0.0420
_refine_ls_shift/su_max 0.000
_refine_ls_shift/su_mean 0.000
_refine_ls_structure_factor_coef Fsqd
_refine_ls_weighting_details 'calc w = 1/[\s^2^(Fo^2^)+(0.0617P)^2^+2.2689P] where P = (Fo^2^+2Fc^2^)/3'
_refine_ls_weighting_scheme calc
_refine_ls_wR_factor_gt 0.1118
_refine_ls_wR_factor_ref 0.1171
_reflns_number_gt 3231
_reflns_number_total 3485
_reflns_threshold_expression I>2\s(I)
_cod_data_source_file sj6107.cif
_cod_data_source_block I
_cod_depositor_comments
;
The following automatic conversions were performed:
'_symmetry_cell_setting' value 'Triclinic' changed to 'triclinic'
according to '/home/saulius/struct/CIF-dictionaries/cif_core.dic'
dictionary named 'cif_core.dic' version 2.4.1 from 2010-06-29.

Automatic conversion script
Id: cif_fix_enum 1527 2010-12-29 10:47:43Z saulius 

The following automatic conversions were performed:

'_symmetry_cell_setting' value 'Triclinic' changed to 'triclinic'
according to /home/saulius/struct/CIF-dictionaries/cif_core.dic
dictionary named 'cif_core.dic' version 2.4.1 from 2010-06-29.

Automatic conversion script
Id: cif_fix_values 1715 2011-07-08 13:25:40Z adriana 
;
_cod_original_sg_symbol_Hall '-P 1 '
_cod_original_sg_symbol_H-M 'P -1 '
_cod_database_code 2206545
_cod_database_fobs_code 2206545

loop_
_symmetry_equiv_pos_as_xyz
'x, y, z'
'-x, -y, -z'

loop_
_atom_site_label
_atom_site_fract_x
_atom_site_fract_y
_atom_site_fract_z
_atom_site_U_iso_or_equiv
_atom_site_adp_type
_atom_site_calc_flag
_atom_site_refinement_flags
_atom_site_occupancy
_atom_site_type_symbol
C1 0.3386(6) 1.2086(5) 0.4494(3) 0.0375(9) Uani d . 1 C
C2 0.4691(6) 1.3007(6) 0.4576(3) 0.0459(11) Uani d . 1 C
H2 0.4542 1.3878 0.4932 0.055 Uiso calc R 1 H
C3 0.6214(7) 1.2627(7) 0.4128(4) 0.0553(14) Uani d . 1 C
H3 0.7089 1.3240 0.4180 0.066 Uiso calc R 1 H
C4 0.6418(6) 1.1345(6) 0.3610(3) 0.0470(11) Uani d . 1 C
H4 0.7436 1.1104 0.3301 0.056 Uiso calc R 1 H
C5 0.5143(5) 1.0390(5) 0.3532(3) 0.0347(9) Uani d . 1 C
C6 0.3580(5) 1.0775(5) 0.3976(3) 0.0311(8) Uani d . 1 C
C7 0.2188(5) 0.9715(5) 0.3905(3) 0.0325(8) Uani d . 1 C
H7A 0.2555 0.8713 0.4193 0.039 Uiso calc R 1 H
H7B 0.1220 1.0137 0.4260 0.039 Uiso calc R 1 H
C8 0.5474(5) 0.8934(5) 0.2999(3) 0.0363(9) Uani d . 1 C
H8A 0.6623 0.8858 0.2768 0.044 Uiso calc R 1 H
H8B 0.5349 0.8051 0.3426 0.044 Uiso calc R 1 H
C9 0.0838(5) 1.0718(5) 0.2453(3) 0.0333(9) Uani d . 1 C
C10 0.4803(5) 0.9203(5) 0.1312(3) 0.0350(9) Uani d . 1 C
C11 0.2661(5) 0.8490(4) 0.2339(3) 0.0293(8) Uani d . 1 C
C12 0.2650(5) 0.6765(5) 0.2645(3) 0.0339(9) Uani d . 1 C
C13 0.3376(7) 0.4237(5) 0.2110(4) 0.0510(12) Uani d . 1 C
H13A 0.4190 0.3877 0.2578 0.061 Uiso calc R 1 H
H13B 0.2292 0.3940 0.2324 0.061 Uiso calc R 1 H
C14 0.3847(11) 0.3559(7) 0.1219(5) 0.083(2) Uani d . 1 C
H14A 0.2980 0.3839 0.0779 0.125 Uiso calc R 1 H
H14B 0.4003 0.2455 0.1307 0.125 Uiso calc R 1 H
H14C 0.4870 0.3937 0.0986 0.125 Uiso calc R 1 H
C15 0.1947(5) 0.8954(5) 0.1337(3) 0.0326(9) Uani d . 1 C
C16 0.0825(6) 0.7867(5) 0.0912(3) 0.0395(10) Uani d . 1 C
C17 -0.1222(7) 0.6119(7) 0.1254(4) 0.0602(14) Uani d . 1 C
H17A -0.0639 0.5372 0.0849 0.072 Uiso calc R 1 H
H17B -0.2119 0.6689 0.0906 0.072 Uiso calc R 1 H
C18 -0.1912(8) 0.5318(7) 0.2097(6) 0.0755(19) Uani d . 1 C
H18A -0.1012 0.4785 0.2446 0.113 Uiso calc R 1 H
H18B -0.2645 0.4587 0.1909 0.113 Uiso calc R 1 H
H18C -0.2523 0.6063 0.2480 0.113 Uiso calc R 1 H
I1 0.11922(4) 1.27978(4) 0.52303(2) 0.05272(16) Uani d . 1 I
N1 0.1681(4) 0.9496(4) 0.2951(2) 0.0303(7) Uani d . 1 N
N2 0.4377(4) 0.8851(4) 0.2209(2) 0.0319(7) Uani d . 1 N
N3 0.0962(5) 1.0390(4) 0.1521(3) 0.0383(8) Uani d . 1 N
H3A 0.0497 1.0986 0.1087 0.046 Uiso calc R 1 H
N4 0.3439(5) 0.9108(4) 0.0781(2) 0.0401(8) Uani d . 1 N
H4A 0.3469 0.9137 0.0180 0.048 Uiso calc R 1 H
O1 0.0132(4) 1.1860(4) 0.2777(2) 0.0461(8) Uani d . 1 O
O2 0.6186(4) 0.9529(4) 0.1036(2) 0.0492(8) Uani d . 1 O
O3 0.2180(5) 0.6299(4) 0.3395(2) 0.0531(9) Uani d . 1 O
O4 0.3314(4) 0.5915(3) 0.1967(2) 0.0417(7) Uani d . 1 O
O5 0.0726(5) 0.7759(5) 0.0085(2) 0.0605(10) Uani d . 1 O
O6 -0.0071(4) 0.7176(4) 0.1565(2) 0.0447(7) Uani d . 1 O

loop_
_atom_site_aniso_label
_atom_site_aniso_U_11
_atom_site_aniso_U_22
_atom_site_aniso_U_33
_atom_site_aniso_U_12
_atom_site_aniso_U_13
_atom_site_aniso_U_23
C1 0.043(2) 0.040(2) 0.030(2) -0.0094(18) -0.0027(17) 0.0018(17)
C2 0.059(3) 0.041(2) 0.041(3) -0.021(2) -0.008(2) -0.0049(19)
C3 0.058(3) 0.063(3) 0.051(3) -0.036(3) -0.016(2) 0.005(2)
C4 0.036(2) 0.065(3) 0.041(3) -0.017(2) -0.0058(19) 0.011(2)
C5 0.035(2) 0.046(2) 0.0239(19) -0.0083(18) -0.0048(16) 0.0037(17)
C6 0.037(2) 0.036(2) 0.0217(18) -0.0085(16) -0.0044(15) 0.0020(15)
C7 0.036(2) 0.038(2) 0.0250(19) -0.0112(17) 0.0049(16) -0.0041(16)
C8 0.032(2) 0.048(2) 0.027(2) 0.0001(18) -0.0021(16) 0.0034(17)
C9 0.0285(19) 0.036(2) 0.037(2) -0.0097(17) -0.0013(16) -0.0008(17)
C10 0.041(2) 0.035(2) 0.027(2) 0.0002(17) 0.0032(17) 0.0040(16)
C11 0.037(2) 0.032(2) 0.0199(18) -0.0061(16) -0.0024(15) 0.0009(15)
C12 0.041(2) 0.033(2) 0.028(2) -0.0064(17) -0.0067(17) 0.0014(16)
C13 0.062(3) 0.028(2) 0.062(3) -0.003(2) -0.001(2) 0.002(2)
C14 0.121(6) 0.046(3) 0.086(5) -0.007(3) -0.001(4) -0.025(3)
C15 0.044(2) 0.034(2) 0.0202(19) -0.0058(17) -0.0055(16) 0.0029(15)
C16 0.050(3) 0.038(2) 0.031(2) -0.0020(19) -0.0103(19) -0.0020(17)
C17 0.060(3) 0.061(3) 0.065(3) -0.021(3) -0.019(3) -0.013(3)
C18 0.059(4) 0.054(3) 0.116(6) -0.017(3) 0.008(4) -0.004(3)
I1 0.0543(2) 0.0537(2) 0.0507(2) -0.00146(15) 0.00117(15) -0.01606(15)
N1 0.0322(17) 0.0318(17) 0.0272(16) -0.0052(13) 0.0005(13) -0.0028(13)
N2 0.0351(18) 0.0386(18) 0.0223(16) -0.0067(14) 0.0001(13) 0.0022(13)
N3 0.048(2) 0.0344(19) 0.0321(19) -0.0010(15) -0.0104(16) 0.0038(14)
N4 0.049(2) 0.053(2) 0.0178(16) -0.0081(17) -0.0006(15) 0.0052(15)
O1 0.0423(17) 0.0418(18) 0.054(2) 0.0026(14) -0.0007(15) -0.0093(15)
O2 0.0418(18) 0.067(2) 0.0357(17) -0.0029(15) 0.0066(14) 0.0142(15)
O3 0.083(3) 0.0412(18) 0.0339(17) -0.0106(17) 0.0110(16) 0.0066(14)
O4 0.0584(19) 0.0283(15) 0.0375(16) -0.0025(13) 0.0045(14) 0.0003(12)
O5 0.087(3) 0.065(2) 0.0321(19) -0.019(2) -0.0120(17) -0.0048(16)
O6 0.0485(18) 0.0503(18) 0.0384(17) -0.0194(15) -0.0068(14) -0.0020(14)

loop_
_atom_type_symbol
_atom_type_description
_atom_type_scat_dispersion_real
_atom_type_scat_dispersion_imag
_atom_type_scat_source
C C 0.0033 0.0016 'International Tables Vol C Tables 4.2.6.8 and 6.1.1.4'
H H 0.0000 0.0000 'International Tables Vol C Tables 4.2.6.8 and 6.1.1.4'
N N 0.0061 0.0033 'International Tables Vol C Tables 4.2.6.8 and 6.1.1.4'
O O 0.0106 0.0060 'International Tables Vol C Tables 4.2.6.8 and 6.1.1.4'
I I -0.4742 1.8119 'International Tables Vol C Tables 4.2.6.8 and 6.1.1.4'

loop_
_geom_angle_atom_site_label_1
_geom_angle_atom_site_label_2
_geom_angle_atom_site_label_3
_geom_angle
_geom_angle_publ_flag
C6 C1 C2 121.2(4) ?
C6 C1 I1 123.6(3) y
C2 C1 I1 115.2(4) ?
C3 C2 C1 120.0(5) ?
C3 C2 H2 120.0 ?
C1 C2 H2 120.0 ?
C4 C3 C2 119.5(4) ?
C4 C3 H3 120.3 ?
C2 C3 H3 120.3 ?
C3 C4 C5 121.6(5) ?
C3 C4 H4 119.2 ?
C5 C4 H4 119.2 ?
C4 C5 C6 119.4(4) ?
C4 C5 C8 119.3(4) ?
C6 C5 C8 121.2(4) ?
C1 C6 C5 118.3(4) ?
C1 C6 C7 122.2(4) y
C5 C6 C7 119.5(4) ?
N1 C7 C6 114.8(3) y
N1 C7 H7A 108.6 ?
C6 C7 H7A 108.6 ?
N1 C7 H7B 108.6 ?
C6 C7 H7B 108.6 ?
H7A C7 H7B 107.5 ?
N2 C8 C5 114.3(3) ?
N2 C8 H8A 108.7 ?
C5 C8 H8A 108.7 ?
N2 C8 H8B 108.7 ?
C5 C8 H8B 108.7 ?
H8A C8 H8B 107.6 ?
O1 C9 N3 126.4(4) ?
O1 C9 N1 126.1(4) y
N3 C9 N1 107.5(4) ?
O2 C10 N2 125.1(4) ?
O2 C10 N4 127.0(4) ?
N2 C10 N4 107.9(4) ?
N1 C11 N2 113.8(3) ?
N1 C11 C12 113.0(3) ?
N2 C11 C12 108.9(3) ?
N1 C11 C15 104.2(3) ?
N2 C11 C15 101.1(3) y
C12 C11 C15 115.3(3) ?
O3 C12 O4 126.2(4) ?
O3 C12 C11 124.6(4) ?
O4 C12 C11 109.1(3) ?
C14 C13 O4 107.8(5) ?
C14 C13 H13A 110.2 ?
O4 C13 H13A 110.2 ?
C14 C13 H13B 110.2 ?
O4 C13 H13B 110.2 ?
H13A C13 H13B 108.5 ?
C13 C14 H14A 109.5 ?
C13 C14 H14B 109.5 ?
H14A C14 H14B 109.5 ?
C13 C14 H14C 109.5 ?
H14A C14 H14C 109.5 ?
H14B C14 H14C 109.5 ?
N4 C15 N3 115.1(3) y
N4 C15 C16 111.8(4) ?
N3 C15 C16 108.6(3) y
N4 C15 C11 102.4(3) ?
N3 C15 C11 100.9(3) ?
C16 C15 C11 117.9(3) ?
O5 C16 O6 126.0(4) ?
O5 C16 C15 122.6(4) ?
O6 C16 C15 111.2(4) ?
O6 C17 C18 107.8(5) ?
O6 C17 H17A 110.1 ?
C18 C17 H17A 110.1 ?
O6 C17 H17B 110.1 ?
C18 C17 H17B 110.1 ?
H17A C17 H17B 108.5 ?
C17 C18 H18A 109.5 ?
C17 C18 H18B 109.5 ?
H18A C18 H18B 109.5 ?
C17 C18 H18C 109.5 ?
H18A C18 H18C 109.5 ?
H18B C18 H18C 109.5 ?
C9 N1 C11 111.2(3) ?
C9 N1 C7 119.2(3) ?
C11 N1 C7 121.9(3) ?
C10 N2 C11 113.7(3) ?
C10 N2 C8 124.2(3) ?
C11 N2 C8 121.9(3) ?
C9 N3 C15 113.9(3) ?
C9 N3 H3A 123.0 ?
C15 N3 H3A 123.0 ?
C10 N4 C15 112.5(3) ?
C10 N4 H4A 123.7 ?
C15 N4 H4A 123.7 ?
C12 O4 C13 117.7(4) ?
C16 O6 C17 117.0(4) ?

loop_
_geom_bond_atom_site_label_1
_geom_bond_atom_site_label_2
_geom_bond_distance
_geom_bond_publ_flag
C1 C6 1.385(6) ?
C1 C2 1.390(6) ?
C1 I1 2.087(5) y
C2 C3 1.386(8) ?
C2 H2 0.9300 ?
C3 C4 1.363(8) ?
C3 H3 0.9300 ?
C4 C5 1.390(6) ?
C4 H4 0.9300 ?
C5 C6 1.411(6) ?
C5 C8 1.509(6) ?
C6 C7 1.525(5) ?
C7 N1 1.463(5) y
C7 H7A 0.9700 ?
C7 H7B 0.9700 ?
C8 N2 1.463(5) ?
C8 H8A 0.9700 ?
C8 H8B 0.9700 ?
C9 O1 1.203(5) y
C9 N3 1.378(6) y
C9 N1 1.384(5) y
C10 O2 1.224(5) ?
C10 N2 1.348(5) ?
C10 N4 1.363(6) ?
C11 N1 1.435(5) ?
C11 N2 1.449(5) ?
C11 C12 1.543(5) ?
C11 C15 1.579(5) ?
C12 O3 1.194(5) ?
C12 O4 1.319(5) ?
C13 C14 1.456(9) ?
C13 O4 1.460(5) ?
C13 H13A 0.9700 ?
C13 H13B 0.9700 ?
C14 H14A 0.9600 ?
C14 H14B 0.9600 ?
C14 H14C 0.9600 ?
C15 N4 1.434(5) y
C15 N3 1.446(6) ?
C15 C16 1.527(6) ?
C16 O5 1.199(6) ?
C16 O6 1.320(6) y
C17 O6 1.459(6) ?
C17 C18 1.484(9) ?
C17 H17A 0.9700 ?
C17 H17B 0.9700 ?
C18 H18A 0.9600 ?
C18 H18B 0.9600 ?
C18 H18C 0.9600 ?
N3 H3A 0.8600 ?
N4 H4A 0.8600 ?

loop_
_geom_hbond_atom_site_label_D
_geom_hbond_atom_site_label_H
_geom_hbond_atom_site_label_A
_geom_hbond_site_symmetry_A
_geom_hbond_distance_DH
_geom_hbond_distance_HA
_geom_hbond_distance_DA
_geom_hbond_angle_DHA
C4 H4 O1 1_655 0.93 2.41 3.247(6) 149
N3 H3A O5 2_575 0.86 2.16 3.020(5) 173
N4 H4A O2 2_675 0.86 2.07 2.828(4) 146

loop_
_geom_torsion_atom_site_label_1
_geom_torsion_atom_site_label_2
_geom_torsion_atom_site_label_3
_geom_torsion_atom_site_label_4
_geom_torsion
_geom_torsion_publ_flag
C6 C1 C2 C3 0.6(7) y
I1 C1 C2 C3 179.0(4) y
C1 C2 C3 C4 -0.2(7) ?
C2 C3 C4 C5 -1.1(7) ?
C3 C4 C5 C6 1.9(7) ?
C3 C4 C5 C8 -176.3(4) ?
C2 C1 C6 C5 0.2(6) ?
I1 C1 C6 C5 -178.0(3) ?
C2 C1 C6 C7 177.7(4) ?
I1 C1 C6 C7 -0.5(5) ?
C4 C5 C6 C1 -1.4(6) ?
C8 C5 C6 C1 176.8(4) ?
C4 C5 C6 C7 -179.0(4) ?
C8 C5 C6 C7 -0.8(5) ?
C1 C6 C7 N1 122.7(4) ?
C5 C6 C7 N1 -59.8(5) y
C4 C5 C8 N2 -121.3(4) y
C6 C5 C8 N2 60.5(5) ?
N1 C11 C12 O3 -14.3(6) ?
N2 C11 C12 O3 113.2(5) ?
C15 C11 C12 O3 -134.0(5) ?
N1 C11 C12 O4 168.7(3) ?
N2 C11 C12 O4 -63.7(4) ?
C15 C11 C12 O4 49.0(5) ?
N1 C11 C15 N4 132.2(3) ?
N2 C11 C15 N4 13.9(4) ?
C12 C11 C15 N4 -103.4(4) ?
N1 C11 C15 N3 13.2(4) ?
N2 C11 C15 N3 -105.1(3) ?
C12 C11 C15 N3 137.7(4) ?
N1 C11 C15 C16 -104.8(4) ?
N2 C11 C15 C16 136.9(4) ?
C12 C11 C15 C16 19.7(5) ?
N4 C15 C16 O5 -33.2(6) ?
N3 C15 C16 O5 94.8(5) ?
C11 C15 C16 O5 -151.4(4) ?
N4 C15 C16 O6 151.1(4) ?
N3 C15 C16 O6 -80.9(4) ?
C11 C15 C16 O6 32.9(5) ?
O1 C9 N1 C11 -167.9(4) ?
N3 C9 N1 C11 11.8(4) ?
O1 C9 N1 C7 -17.9(6) ?
N3 C9 N1 C7 161.8(3) ?
N2 C11 N1 C9 93.4(4) ?
C12 C11 N1 C9 -141.7(3) ?
C15 C11 N1 C9 -15.8(4) ?
N2 C11 N1 C7 -55.7(4) ?
C12 C11 N1 C7 69.3(4) ?
C15 C11 N1 C7 -164.9(3) ?
C6 C7 N1 C9 -69.5(5) ?
C6 C7 N1 C11 77.1(5) ?
O2 C10 N2 C11 -179.2(4) ?
N4 C10 N2 C11 0.0(5) ?
O2 C10 N2 C8 5.4(7) ?
N4 C10 N2 C8 -175.4(4) ?
N1 C11 N2 C10 -120.1(4) ?
C12 C11 N2 C10 112.8(4) ?
C15 C11 N2 C10 -9.0(4) ?
N1 C11 N2 C8 55.4(5) ?
C12 C11 N2 C8 -71.7(4) ?
C15 C11 N2 C8 166.5(4) ?
C5 C8 N2 C10 98.7(5) ?
C5 C8 N2 C11 -76.4(5) ?
O1 C9 N3 C15 177.6(4) ?
N1 C9 N3 C15 -2.1(5) ?
N4 C15 N3 C9 -116.5(4) y
C16 C15 N3 C9 117.4(4) ?
C11 C15 N3 C9 -7.2(4) ?
O2 C10 N4 C15 -170.2(4) ?
N2 C10 N4 C15 10.6(5) ?
N3 C15 N4 C10 92.9(4) y
C16 C15 N4 C10 -142.6(4) ?
C11 C15 N4 C10 -15.5(4) ?
O3 C12 O4 C13 4.8(7) ?
C11 C12 O4 C13 -178.3(4) ?
C14 C13 O4 C12 169.3(5) ?
O5 C16 O6 C17 3.5(7) ?
C15 C16 O6 C17 179.1(4) ?
C18 C17 O6 C16 172.2(5) ?
